data_4130653
loop_
_publ_author_name
'Johnson, Jacob A.'
'Petersen, Brenna M.'
'Kormos, Attila'
'Echeverr\'ia, Elena'
'Chen, Yu-Sheng'
'Zhang, Jian'

_publ_section_title
;
 A New Approach to Non-Coordinating Anions: Lewis Acid Enhancement of
 Porphyrin Metal Centers in a Zwitterionic Metal-Organic Framework.
;
_journal_issue 32
_journal_name_full 'Journal of the American Chemical Society'
_journal_page_first 10293
_journal_page_last 10298
_journal_paper_doi 10.1021/jacs.6b05626
_journal_volume 138
_journal_year 2016
_chemical_formula_moiety 'C100 H52 Cl Fe In2 N4 O16'
_chemical_formula_sum 'C100 H52 Cl Fe In2 N4 O16'
_chemical_formula_weight 1886.40
_chemical_name_common UNLPF-15
_space_group_IT_number 58
_space_group_name_Hall '-P 2 2n'
_space_group_name_H-M_alt 'P n n m'
_symmetry_cell_setting orthorhombic
_symmetry_space_group_name_H-M 'P n n m'
_atom_sites_solution_hydrogens geom
_atom_sites_solution_primary direct
_atom_sites_solution_secondary difmap
_audit_creation_method SHELXL-97
_cell_angle_alpha 90.00
_cell_angle_beta 90.00
_cell_angle_gamma 90.00
_cell_formula_units_Z 2
_cell_length_a 23.412(6)
_cell_length_b 23.428(6)
_cell_length_c 32.108(9)
_cell_measurement_reflns_used 5026
_cell_measurement_temperature 296(2)
_cell_measurement_theta_max 16.739
_cell_measurement_theta_min 4.327
_cell_volume 17611(8)
_computing_structure_refinement 'SHELXL-97 (Sheldrick, 1997)'
_computing_structure_solution 'SHELXS-97 (Sheldrick, 1990)'
_diffrn_ambient_temperature 296(2)
_diffrn_measured_fraction_theta_full 0.989
_diffrn_measured_fraction_theta_max 0.989
_diffrn_measurement_device_type 'CCD area detector'
_diffrn_radiation_monochromator graphite
_diffrn_radiation_source 'fine-focus sealed tube'
_diffrn_radiation_type synchrotron
_diffrn_radiation_wavelength 0.47398
_diffrn_reflns_av_R_equivalents 0.1814
_diffrn_reflns_av_sigmaI/netI 0.1026
_diffrn_reflns_limit_h_max 21
_diffrn_reflns_limit_h_min -22
_diffrn_reflns_limit_k_max 22
_diffrn_reflns_limit_k_min -22
_diffrn_reflns_limit_l_max 30
_diffrn_reflns_limit_l_min -30
_diffrn_reflns_number 104672
_diffrn_reflns_theta_full 13.12
_diffrn_reflns_theta_max 13.12
_diffrn_reflns_theta_min 0.72
_exptl_absorpt_coefficient_mu 0.104
_exptl_crystal_colour black
_exptl_crystal_density_diffrn 0.356
_exptl_crystal_density_method 'not measured'
_exptl_crystal_description Octahedra
_exptl_crystal_F_000 1898
_exptl_crystal_size_max 0.2
_exptl_crystal_size_mid 0.2
_exptl_crystal_size_min 0.2
_refine_diff_density_max 0.456
_refine_diff_density_min -0.634
_refine_diff_density_rms 0.037
_refine_ls_extinction_coef 0.00010(9)
_refine_ls_extinction_expression Fc^*^=kFc[1+0.001xFc^2^\l^3^/sin(2\q)]^-1/4^
_refine_ls_extinction_method SHELXL
_refine_ls_goodness_of_fit_ref 0.930
_refine_ls_hydrogen_treatment mixed
_refine_ls_matrix_type full
_refine_ls_number_parameters 289
_refine_ls_number_reflns 8212
_refine_ls_number_restraints 196
_refine_ls_restrained_S_all 0.933
_refine_ls_R_factor_all 0.1857
_refine_ls_R_factor_gt 0.0803
_refine_ls_shift/su_max 0.012
_refine_ls_shift/su_mean 0.001
_refine_ls_structure_factor_coef Fsqd
_refine_ls_weighting_details 'calc w=1/[\s^2^(Fo^2^)+(0.1249P)^2^+0.0000P] where P=(Fo^2^+2Fc^2^)/3'
_refine_ls_weighting_scheme calc
_refine_ls_wR_factor_gt 0.2065
_refine_ls_wR_factor_ref 0.2552
_reflns_number_gt 3421
_reflns_number_total 8212
_reflns_threshold_expression >2sigma(I)
_cod_data_source_file ja6b05626_si_004.cif
_cod_data_source_block UNLPF_15
_cod_depositor_comments
;
The following automatic conversions were performed:

data item '_symmetry_cell_setting' value 'Orthorhombic' was changed
to 'orthorhombic' in accordance with the
/home/saulius/struct/COD-crude-data/automatic-downloads/DataCite-retrospective/ACS/depositions/lib/dictionaries/cif_core.dic
dictionary named 'cif_core.dic' version 2.4.2 last updated on
2011-04-26.

Automatic conversion script
Id: cif_fix_values 6909 2019-04-08 15:41:33Z antanas 
;
_cod_original_sg_symbol_H-M Pnnm
_cod_database_code 4130653

loop_
_symmetry_equiv_pos_as_xyz
'x, y, z'
'-x, -y, z'
'-x+1/2, y+1/2, -z+1/2'
'x+1/2, -y+1/2, -z+1/2'
'-x, -y, -z'
'x, y, -z'
'x-1/2, -y-1/2, z-1/2'
'-x-1/2, y-1/2, z-1/2'

loop_
_atom_site_label
_atom_site_type_symbol
_atom_site_fract_x
_atom_site_fract_y
_atom_site_fract_z
_atom_site_U_iso_or_equiv
_atom_site_adp_type
_atom_site_occupancy
_atom_site_symmetry_multiplicity
_atom_site_calc_flag
_atom_site_refinement_flags
In1 In 0.5000 0.0000 0.75015(3) 0.1268(4) Uani 1 2 d S
Fe1 Fe 0.5000 0.5000 0.5000 0.1332(8) Uani 1 4 d SD
O4 O 0.4672(4) 0.0909(2) 0.7591(3) 0.205(3) Uani 1 1 d D
N2 N 0.4408(4) 0.4406(4) 0.5000 0.115(3) Uani 1 2 d SU
O3 O 0.4825(4) 0.0610(3) 0.6956(3) 0.203(3) Uani 1 1 d D
O2 O 0.4090(3) -0.0308(3) 0.7407(3) 0.201(3) Uani 1 1 d .
O1 O 0.4398(3) -0.0168(4) 0.8049(3) 0.217(4) Uani 1 1 d .
C25 C 0.4665(6) 0.0995(6) 0.7184(4) 0.185(5) Uani 1 1 d DU
N1 N 0.5000 0.5000 0.5622(3) 0.124(3) Uani 1 2 d SU
C1 C 0.4267(4) 0.4263(4) 0.5764(3) 0.128(3) Uani 1 1 d .
C21 C 0.4483(4) 0.1559(5) 0.7016(4) 0.170(4) Uani 1 1 d U
C18 C 0.4103(4) 0.2609(4) 0.6718(4) 0.171(4) Uani 1 1 d U
C3 C 0.4164(4) 0.4148(3) 0.5344(3) 0.124(2) Uani 1 1 d U
C22 C 0.4280(5) 0.1971(5) 0.7314(3) 0.203(4) Uani 1 1 d U
H22A H 0.4283 0.1896 0.7598 0.244 Uiso 1 1 calc R
C12 C 0.2615(5) 0.4102(4) 0.6733(4) 0.173(4) Uani 1 1 d U
C8 C 0.3860(4) 0.3155(3) 0.6565(3) 0.145(3) Uani 1 1 d U
C6 C 0.3940(4) 0.3942(4) 0.6100(3) 0.138(3) Uani 1 1 d U
C10 C 0.3163(4) 0.3872(4) 0.6570(3) 0.146(3) Uani 1 1 d U
C9 C 0.3380(4) 0.3385(3) 0.6725(3) 0.164(3) Uani 1 1 d U
H9A H 0.3196 0.3204 0.6945 0.196 Uiso 1 1 calc R
C11 C 0.3423(4) 0.4172(4) 0.6249(3) 0.158(3) Uani 1 1 d U
H11A H 0.3265 0.4503 0.6139 0.189 Uiso 1 1 calc R
C14 C 0.1963(5) 0.4264(5) 0.7328(4) 0.204(4) Uani 1 1 d U
H14A H 0.1885 0.4253 0.7612 0.245 Uiso 1 1 calc R
C2 C 0.4679(4) 0.4673(4) 0.5910(4) 0.133(3) Uani 1 1 d U
C23 C 0.4066(4) 0.2516(4) 0.7149(4) 0.197(4) Uani 1 1 d U
H23A H 0.3911 0.2791 0.7325 0.237 Uiso 1 1 calc R
C13 C 0.2502(5) 0.4067(4) 0.7164(4) 0.201(4) Uani 1 1 d U
H13A H 0.2776 0.3917 0.7342 0.241 Uiso 1 1 calc R
C20 C 0.4525(5) 0.1692(4) 0.6616(4) 0.191(4) Uani 1 1 d U
H20A H 0.4675 0.1421 0.6434 0.229 Uiso 1 1 calc R
C19 C 0.4355(4) 0.2219(4) 0.6454(4) 0.211(4) Uani 1 1 d U
H19A H 0.4410 0.2305 0.6174 0.253 Uiso 1 1 calc R
C7 C 0.4162(4) 0.3430(3) 0.6260(3) 0.153(3) Uani 1 1 d U
H7A H 0.4505 0.3282 0.6161 0.184 Uiso 1 1 calc R
C17 C 0.2227(4) 0.4337(4) 0.6463(4) 0.200(4) Uani 1 1 d U
H17A H 0.2319 0.4383 0.6183 0.240 Uiso 1 1 calc R
C5 C 0.3721(4) 0.3718(4) 0.5209(2) 0.195(4) Uani 1 1 d U
H5A H 0.3492 0.3496 0.5381 0.235 Uiso 1 1 calc R
C16 C 0.1683(4) 0.4510(4) 0.6613(4) 0.190(4) Uani 1 1 d U
H16A H 0.1411 0.4647 0.6426 0.229 Uiso 1 1 calc R
C4 C 0.4816(5) 0.4804(4) 0.6348(3) 0.184(4) Uani 1 1 d U
H4A H 0.4659 0.4629 0.6581 0.221 Uiso 1 1 calc R
C24 C 0.0975(7) 0.4654(5) 0.7173(6) 0.179(5) Uani 1 1 d U
C15 C 0.1550(5) 0.4478(4) 0.7033(4) 0.178(4) Uani 1 1 d U
Cl1 Cl 0.4348(4) 0.5679(4) 0.5000 0.241(4) Uani 0.50 2 d SPD

loop_
_atom_site_aniso_label
_atom_site_aniso_U_11
_atom_site_aniso_U_22
_atom_site_aniso_U_33
_atom_site_aniso_U_23
_atom_site_aniso_U_13
_atom_site_aniso_U_12
In1 0.1119(6) 0.1046(6) 0.1639(8) 0.000 0.000 -0.0010(5)
Fe1 0.1382(18) 0.1274(16) 0.1340(19) 0.000 0.000 -0.0301(17)
O4 0.188(6) 0.093(4) 0.334(11) -0.001(5) -0.009(8) 0.024(4)
N2 0.146(8) 0.113(7) 0.087(7) 0.000 0.000 0.038(5)
O3 0.227(8) 0.121(5) 0.262(8) 0.029(5) -0.042(6) 0.047(5)
O2 0.118(5) 0.193(6) 0.292(10) 0.039(7) 0.007(6) -0.030(4)
O1 0.151(6) 0.212(8) 0.287(10) 0.027(6) 0.038(7) -0.070(5)
C25 0.146(9) 0.154(9) 0.256(16) 0.077(10) 0.014(10) -0.005(8)
N1 0.101(6) 0.100(6) 0.171(8) 0.000 0.000 -0.017(5)
C1 0.151(8) 0.136(7) 0.097(7) -0.002(6) 0.018(6) 0.014(6)
C21 0.141(7) 0.155(8) 0.214(10) 0.047(7) 0.025(8) 0.041(6)
C18 0.160(8) 0.150(8) 0.205(10) 0.044(7) 0.057(8) 0.021(6)
C3 0.135(7) 0.122(6) 0.115(8) 0.007(6) -0.008(6) 0.009(5)
C22 0.205(10) 0.204(10) 0.201(9) 0.037(7) 0.025(8) 0.058(8)
C12 0.149(8) 0.147(7) 0.224(10) 0.053(8) 0.033(8) 0.027(6)
C8 0.125(7) 0.109(6) 0.202(9) 0.044(5) 0.022(6) 0.037(5)
C6 0.124(6) 0.131(6) 0.161(8) 0.023(5) 0.026(6) 0.012(5)
C10 0.120(7) 0.146(7) 0.170(8) 0.032(5) 0.042(5) 0.053(5)
C9 0.136(7) 0.139(7) 0.215(9) 0.029(6) 0.027(6) 0.071(6)
C11 0.124(6) 0.162(7) 0.187(9) 0.020(5) 0.060(6) 0.041(5)
C14 0.188(10) 0.211(10) 0.213(9) 0.040(8) 0.048(7) 0.035(8)
C2 0.106(6) 0.108(6) 0.184(9) -0.012(6) -0.010(6) 0.007(5)
C23 0.205(10) 0.167(8) 0.220(9) 0.054(8) 0.043(9) 0.028(7)
C13 0.168(8) 0.207(9) 0.228(9) 0.030(9) 0.049(8) 0.034(7)
C20 0.238(10) 0.130(7) 0.204(9) 0.029(7) 0.023(9) 0.039(7)
C19 0.235(11) 0.159(9) 0.239(10) 0.055(7) 0.047(9) 0.074(8)
C7 0.138(7) 0.118(6) 0.203(9) 0.051(6) 0.013(6) 0.032(5)
C17 0.147(8) 0.215(10) 0.238(10) 0.012(8) 0.042(7) 0.057(7)
C5 0.214(8) 0.187(8) 0.186(11) -0.005(6) -0.012(6) -0.066(6)
C16 0.122(6) 0.228(10) 0.221(9) 0.031(9) 0.042(7) 0.027(7)
C4 0.223(14) 0.165(11) 0.165(6) -0.043(6) -0.054(8) -0.001(7)
C24 0.165(9) 0.102(7) 0.272(16) -0.007(9) 0.095(11) 0.000(7)
C15 0.158(8) 0.150(7) 0.227(10) 0.040(8) 0.066(7) 0.027(6)
Cl1 0.219(8) 0.226(8) 0.280(10) 0.000 0.000 0.073(7)

loop_
_atom_type_symbol
_atom_type_description
_atom_type_scat_dispersion_real
_atom_type_scat_dispersion_imag
_atom_type_scat_source
C C 0.0015 0.0009 'International Tables Vol C Tables 4.2.6.8 and 6.1.1.4'
H H 0.0000 0.0000 'International Tables Vol C Tables 4.2.6.8 and 6.1.1.4'
N N 0.0030 0.0019 'International Tables Vol C Tables 4.2.6.8 and 6.1.1.4'
O O 0.0056 0.0036 'International Tables Vol C Tables 4.2.6.8 and 6.1.1.4'
Cl Cl 0.0998 0.0984 'International Tables Vol C Tables 4.2.6.8 and 6.1.1.4'
Fe Fe 0.2886 0.5448 'International Tables Vol C Tables 4.2.6.8 and 6.1.1.4'
In In -1.2843 0.8542 'International Tables Vol C Tables 4.2.6.8 and 6.1.1.4'

loop_
_geom_angle_atom_site_label_1
_geom_angle_atom_site_label_2
_geom_angle_atom_site_label_3
_geom_angle
_geom_angle_site_symmetry_1
_geom_angle_site_symmetry_3
O2 In1 O2 164.6(5) . 2_655
O2 In1 O4 89.9(3) . .
O2 In1 O4 92.0(3) 2_655 .
O2 In1 O4 92.0(3) . 2_655
O2 In1 O4 89.9(3) 2_655 2_655
O4 In1 O4 165.6(5) . 2_655
O2 In1 O1 137.4(4) . 2_655
O2 In1 O1 58.0(3) 2_655 2_655
O4 In1 O1 87.1(3) . 2_655
O4 In1 O1 81.8(3) 2_655 2_655
O2 In1 O1 58.0(3) . .
O2 In1 O1 137.4(4) 2_655 .
O4 In1 O1 81.8(3) . .
O4 In1 O1 87.1(3) 2_655 .
O1 In1 O1 79.5(5) 2_655 .
O2 In1 O3 85.9(3) . .
O2 In1 O3 82.4(3) 2_655 .
O4 In1 O3 57.0(3) . .
O4 In1 O3 137.4(4) 2_655 .
O1 In1 O3 126.0(3) 2_655 .
O1 In1 O3 125.7(3) . .
O2 In1 O3 82.4(3) . 2_655
O2 In1 O3 85.9(3) 2_655 2_655
O4 In1 O3 137.4(4) . 2_655
O4 In1 O3 57.0(3) 2_655 2_655
O1 In1 O3 125.7(3) 2_655 2_655
O1 In1 O3 126.0(3) . 2_655
O3 In1 O3 80.7(5) . 2_655
O2 In1 C24 31.1(4) . 3_546
O2 In1 C24 164.3(6) 2_655 3_546
O4 In1 C24 86.9(3) . 3_546
O4 In1 C24 87.4(3) 2_655 3_546
O1 In1 C24 106.3(6) 2_655 3_546
O1 In1 C24 27.0(4) . 3_546
O3 In1 C24 109.8(4) . 3_546
O3 In1 C24 105.4(4) 2_655 3_546
O2 In1 C24 164.3(6) . 4_556
O2 In1 C24 31.1(4) 2_655 4_556
O4 In1 C24 87.4(3) . 4_556
O4 In1 C24 86.9(3) 2_655 4_556
O1 In1 C24 27.0(4) 2_655 4_556
O1 In1 C24 106.3(6) . 4_556
O3 In1 C24 105.4(4) . 4_556
O3 In1 C24 109.8(4) 2_655 4_556
C24 In1 C24 133.3(9) 3_546 4_556
O2 In1 C25 87.2(4) . .
O2 In1 C25 86.9(4) 2_655 .
O4 In1 C25 29.7(3) . .
O4 In1 C25 164.7(5) 2_655 .
O1 In1 C25 108.9(4) 2_655 .
O1 In1 C25 105.3(4) . .
O3 In1 C25 27.2(3) . .
O3 In1 C25 107.8(5) 2_655 .
C24 In1 C25 99.6(4) 3_546 .
C24 In1 C25 97.9(4) 4_556 .
O2 In1 C25 86.9(4) . 2_655
O2 In1 C25 87.2(4) 2_655 2_655
O4 In1 C25 164.7(5) . 2_655
O4 In1 C25 29.7(3) 2_655 2_655
O1 In1 C25 105.3(4) 2_655 2_655
O1 In1 C25 108.9(4) . 2_655
O3 In1 C25 107.8(5) . 2_655
O3 In1 C25 27.2(3) 2_655 2_655
C24 In1 C25 97.9(4) 3_546 2_655
C24 In1 C25 99.6(4) 4_556 2_655
C25 In1 C25 135.0(7) . 2_655
N2 Fe1 N2 180.000(1) . 5_666
N2 Fe1 N1 90.000(1) . 5_666
N2 Fe1 N1 90.000(1) 5_666 5_666
N2 Fe1 N1 90.000(1) . .
N2 Fe1 N1 90.000(1) 5_666 .
N1 Fe1 N1 180.000(1) 5_666 .
N2 Fe1 Cl1 91.3(4) . .
N2 Fe1 Cl1 88.7(4) 5_666 .
N1 Fe1 Cl1 90.000(1) 5_666 .
N1 Fe1 Cl1 90.000(1) . .
N2 Fe1 Cl1 88.7(4) . 5_666
N2 Fe1 Cl1 91.3(4) 5_666 5_666
N1 Fe1 Cl1 90.000(1) 5_666 5_666
N1 Fe1 Cl1 90.000(1) . 5_666
Cl1 Fe1 Cl1 180.000(2) . 5_666
C25 O4 In1 91.3(8) . .
C3 N2 C3 106.0(11) 6_556 .
C3 N2 Fe1 127.0(6) 6_556 .
C3 N2 Fe1 127.0(6) . .
C25 O3 In1 93.3(9) . .
C24 O2 In1 89.5(9) 3_546 .
C24 O1 In1 92.9(10) 3_546 .
O3 C25 O4 118.4(13) . .
O3 C25 C21 121.8(12) . .
O4 C25 C21 119.8(13) . .
O3 C25 In1 59.5(8) . .
O4 C25 In1 58.9(6) . .
C21 C25 In1 178.6(11) . .
C2 N1 C2 98.4(11) 2_665 .
C2 N1 Fe1 130.8(5) 2_665 .
C2 N1 Fe1 130.8(5) . .
C3 C1 C2 124.0(9) . .
C3 C1 C6 120.2(9) . .
C2 C1 C6 115.7(8) . .
C20 C21 C22 120.7(11) . .
C20 C21 C25 122.5(12) . .
C22 C21 C25 116.7(12) . .
C19 C18 C23 122.1(11) . .
C19 C18 C8 122.1(11) . .
C23 C18 C8 115.8(10) . .
N2 C3 C1 128.0(9) . .
N2 C3 C5 110.2(9) . .
C1 C3 C5 121.7(8) . .
C21 C22 C23 117.2(11) . .
C17 C12 C13 121.2(11) . .
C17 C12 C10 119.6(11) . .
C13 C12 C10 119.1(11) . .
C9 C8 C7 121.0(8) . .
C9 C8 C18 122.6(9) . .
C7 C8 C18 116.4(8) . .
C7 C6 C11 121.3(8) . .
C7 C6 C1 119.7(8) . .
C11 C6 C1 119.0(8) . .
C9 C10 C11 122.6(8) . .
C9 C10 C12 120.2(9) . .
C11 C10 C12 117.2(8) . .
C10 C9 C8 120.9(9) . .
C10 C11 C6 115.9(8) . .
C13 C14 C15 117.1(12) . .
N1 C2 C1 120.2(9) . .
N1 C2 C4 113.3(9) . .
C1 C2 C4 126.5(9) . .
C18 C23 C22 117.9(11) . .
C12 C13 C14 120.3(12) . .
C21 C20 C19 123.0(11) . .
C18 C19 C20 118.6(11) . .
C8 C7 C6 118.2(8) . .
C12 C17 C16 119.7(11) . .
C5 C5 C3 106.7(5) 6_556 .
C15 C16 C17 121.0(11) . .
C4 C4 C2 107.5(5) 2_665 .
O1 C24 O2 119.0(14) 3_556 3_556
O1 C24 C15 125.3(16) 3_556 .
O2 C24 C15 114.9(16) 3_556 .
O1 C24 In1 60.0(8) 3_556 3_556
O2 C24 In1 59.4(6) 3_556 3_556
C15 C24 In1 173.9(13) . 3_556
C16 C15 C14 120.6(12) . .
C16 C15 C24 118.9(13) . .
C14 C15 C24 120.5(13) . .

loop_
_geom_bond_atom_site_label_1
_geom_bond_atom_site_label_2
_geom_bond_distance
_geom_bond_site_symmetry_2
In1 O2 2.270(7) .
In1 O2 2.270(7) 2_655
In1 O4 2.281(6) .
In1 O4 2.281(6) 2_655
In1 O1 2.288(9) 2_655
In1 O1 2.288(8) .
In1 O3 2.296(7) .
In1 O3 2.296(7) 2_655
In1 C24 2.638(14) 3_546
In1 C24 2.638(14) 4_556
In1 C25 2.662(14) .
In1 C25 2.662(14) 2_655
Fe1 N2 1.965(10) .
Fe1 N2 1.965(10) 5_666
Fe1 N1 1.997(10) 5_666
Fe1 N1 1.997(10) .
Fe1 Cl1 2.205(6) .
Fe1 Cl1 2.205(6) 5_666
O4 C25 1.320(11) .
N2 C3 1.383(9) 6_556
N2 C3 1.383(9) .
O3 C25 1.220(12) .
O2 C24 1.362(15) 3_546
O1 C24 1.201(16) 3_546
C25 C21 1.489(15) .
N1 C2 1.417(10) 2_665
N1 C2 1.417(10) .
C1 C3 1.396(9) .
C1 C2 1.441(10) .
C1 C6 1.521(9) .
C21 C20 1.327(11) .
C21 C22 1.439(12) .
C18 C19 1.377(12) .
C18 C23 1.403(11) .
C18 C8 1.484(11) .
C3 C5 1.509(10) .
C22 C23 1.469(12) .
C12 C17 1.372(12) .
C12 C13 1.410(12) .
C12 C10 1.487(11) .
C8 C9 1.347(9) .
C8 C7 1.371(9) .
C6 C7 1.404(9) .
C6 C11 1.409(9) .
C10 C9 1.346(9) .
C10 C11 1.385(9) .
C14 C13 1.444(12) .
C14 C15 1.443(13) .
C2 C4 1.472(11) .
C20 C19 1.398(11) .
C17 C16 1.421(11) .
C5 C5 1.339(15) 6_556
C16 C15 1.386(12) .
C4 C4 1.261(16) 2_665
C24 O1 1.201(16) 3_556
C24 O2 1.362(15) 3_556
C24 C15 1.479(16) .
C24 In1 2.638(14) 3_556
